data_2018356
loop_
_publ_author_name
'Bek\"o, S\'andor L.'
'Thoms, Silke D.'
'Schmidt, Martin U.'
'Bolte, Michael'

_publ_section_title
;
 Tizanidine and tizanidine hydrochloride: on the correct tautomeric form
 of tizanidine
;
_journal_coeditor_code SK3425
_journal_issue 1
_journal_name_full 'Acta Crystallographica Section C'
_journal_page_first o28
_journal_page_last o32
_journal_paper_doi 10.1107/S0108270111052012
_journal_volume 68
_journal_year 2012
_chemical_formula_iupac 'C9 H8 Cl N5 S'
_chemical_formula_moiety 'C9 H8 Cl N5 S'
_chemical_formula_sum 'C9 H8 Cl N5 S'
_chemical_formula_weight 253.71
_chemical_name_common Tizanidine
_chemical_name_systematic
;
5-chloro-<i>N</i>-(imidazolidin-2-ylidene)-2,1,3-benzothiadiazol-4-amine
;
_space_group_IT_number 2
_symmetry_cell_setting triclinic
_symmetry_space_group_name_Hall '-P 1'
_symmetry_space_group_name_H-M 'P -1'
_atom_sites_solution_hydrogens geom
_atom_sites_solution_primary direct
_atom_sites_solution_secondary difmap
_audit_creation_method SHELXL-97
_cell_angle_alpha 95.794(7)
_cell_angle_beta 100.349(7)
_cell_angle_gamma 92.125(7)
_cell_formula_units_Z 4
_cell_length_a 7.5935(6)
_cell_length_b 10.8712(9)
_cell_length_c 12.8862(12)
_cell_measurement_reflns_used 8083
_cell_measurement_temperature 173(2)
_cell_measurement_theta_max 26.0
_cell_measurement_theta_min 3.4
_cell_volume 1039.45(16)
_computing_cell_refinement 'X-AREA (Stoe & Cie, 2001)'
_computing_data_collection 'X-AREA (Stoe & Cie, 2001)'
_computing_data_reduction 'X-AREA (Stoe & Cie, 2001)'
_computing_molecular_graphics 'XP (Sheldrick, 2008)'
_computing_publication_material
;
SHELXL97 (Sheldrick, 2008), PLATON (Spek, 2009) and
<i>publCIF</i> (Westrip,
2010)
;
_computing_structure_refinement 'SHELXL97 (Sheldrick, 2008)'
_computing_structure_solution 'SHELXS97 (Sheldrick, 2008)'
_diffrn_ambient_temperature 173(2)
_diffrn_measured_fraction_theta_full 0.995
_diffrn_measured_fraction_theta_max 0.994
_diffrn_measurement_device_type 'Stoe IPDS II two-circle'
_diffrn_measurement_method \w
_diffrn_radiation_monochromator graphite
_diffrn_radiation_source 'fine-focus sealed tube'
_diffrn_radiation_type MoK\a
_diffrn_radiation_wavelength 0.71073
_diffrn_reflns_av_R_equivalents 0.0330
_diffrn_reflns_av_sigmaI/netI 0.0275
_diffrn_reflns_limit_h_max 9
_diffrn_reflns_limit_h_min -9
_diffrn_reflns_limit_k_max 12
_diffrn_reflns_limit_k_min -13
_diffrn_reflns_limit_l_max 15
_diffrn_reflns_limit_l_min -15
_diffrn_reflns_number 9426
_diffrn_reflns_theta_full 25.00
_diffrn_reflns_theta_max 25.55
_diffrn_reflns_theta_min 3.42
_diffrn_standards_number 0
_exptl_absorpt_coefficient_mu 0.545
_exptl_absorpt_correction_T_max 0.7915
_exptl_absorpt_correction_T_min 0.7837
_exptl_absorpt_correction_type multi-scan
_exptl_absorpt_process_details '(MULABS; Spek, 2009; Blessing, 1995)'
_exptl_crystal_colour orange
_exptl_crystal_density_diffrn 1.621
_exptl_crystal_density_method 'not measured'
_exptl_crystal_description block
_exptl_crystal_F_000 520
_exptl_crystal_size_max 0.47
_exptl_crystal_size_mid 0.47
_exptl_crystal_size_min 0.45
_refine_diff_density_max 0.285
_refine_diff_density_min -0.272
_refine_ls_extinction_coef 0.0305(18)
_refine_ls_extinction_expression Fc^*^=kFc[1+0.001xFc^2^\l^3^/sin(2\q)]^-1/4^
_refine_ls_extinction_method 'SHELXL97 (Sheldrick, 2008)'
_refine_ls_goodness_of_fit_ref 1.059
_refine_ls_hydrogen_treatment mixed
_refine_ls_matrix_type full
_refine_ls_number_parameters 306
_refine_ls_number_reflns 3872
_refine_ls_number_restraints 1
_refine_ls_restrained_S_all 1.059
_refine_ls_R_factor_all 0.0321
_refine_ls_R_factor_gt 0.0285
_refine_ls_shift/su_max 0.001
_refine_ls_shift/su_mean 0.000
_refine_ls_structure_factor_coef Fsqd
_refine_ls_weighting_details 'calc w=1/[\s^2^(Fo^2^)+(0.0395P)^2^+0.3667P] where P=(Fo^2^+2Fc^2^)/3'
_refine_ls_weighting_scheme calc
_refine_ls_wR_factor_gt 0.0745
_refine_ls_wR_factor_ref 0.0762
_reflns_number_gt 3537
_reflns_number_total 3872
_reflns_threshold_expression I>2\s(I)
_cod_data_source_file sk3425.cif
_cod_data_source_block I
_cod_original_cell_volume 1039.45(15)
_cod_database_code 2018356
_cod_database_fobs_code 2018356

loop_
_symmetry_equiv_pos_as_xyz
'x, y, z'
'-x, -y, -z'

loop_
_atom_site_type_symbol
_atom_site_label
_atom_site_fract_x
_atom_site_fract_y
_atom_site_fract_z
_atom_site_U_iso_or_equiv
_atom_site_adp_type
_atom_site_calc_flag
_atom_site_refinement_flags
_atom_site_occupancy
_atom_site_symmetry_multiplicity
Cl Cl1 0.87633(5) 0.81691(4) 0.35774(3) 0.02998(12) Uani d . 1 1
S S1 0.64157(6) 1.12938(4) 0.75043(3) 0.03014(13) Uani d . 1 1
N N1 0.61354(18) 1.19340(12) 0.64090(11) 0.0285(3) Uani d . 1 1
N N2 0.72209(17) 0.99966(12) 0.71384(10) 0.0228(3) Uani d . 1 1
N N3 0.85938(16) 0.80253(11) 0.59751(10) 0.0196(3) Uani d . 1 1
C C1 0.6682(2) 1.11225(14) 0.56883(13) 0.0232(3) Uani d . 1 1
C C2 0.72960(19) 1.00099(13) 0.61074(12) 0.0195(3) Uani d . 1 1
C C3 0.79219(18) 0.90114(13) 0.54686(12) 0.0184(3) Uani d . 1 1
C C4 0.79366(19) 0.92490(15) 0.44363(12) 0.0225(3) Uani d . 1 1
C C5 0.7348(2) 1.03598(16) 0.40233(13) 0.0281(4) Uani d . 1 1
H H5 0.7399 1.0457 0.3305 0.034 Uiso calc R 1 1
C C6 0.6716(2) 1.12861(15) 0.46169(14) 0.0278(4) Uani d . 1 1
H H6 0.6312 1.2016 0.4324 0.033 Uiso calc R 1 1
C C11 0.81239(19) 0.68749(14) 0.56164(11) 0.0184(3) Uani d . 1 1
N N12 0.89949(18) 0.59355(12) 0.60423(11) 0.0230(3) Uani d . 1 1
H H12 0.977(3) 0.6061(18) 0.6588(17) 0.030(5) Uiso d . 1 1
C C13 0.8035(2) 0.47479(14) 0.56282(13) 0.0252(3) Uani d . 1 1
H H13A 0.7233 0.4487 0.6102 0.030 Uiso calc R 1 1
H H13B 0.8870 0.4090 0.5516 0.030 Uiso calc R 1 1
C C14 0.6974(2) 0.50735(14) 0.45782(13) 0.0240(3) Uani d . 1 1
H H14A 0.7666 0.4946 0.3998 0.029 Uiso calc R 1 1
H H14B 0.5814 0.4587 0.4375 0.029 Uiso calc R 1 1
N N15 0.67228(17) 0.63892(12) 0.48498(10) 0.0211(3) Uani d D 1 1
H H15 0.620(2) 0.6844(16) 0.4391(13) 0.028(5) Uiso d D 1 1
Cl Cl1A 1.59135(6) 0.73702(4) 0.77597(3) 0.03394(13) Uani d . 1 1
S S1A 1.14534(6) 0.30136(4) 0.92207(4) 0.03389(13) Uani d . 1 1
N N1A 1.3580(2) 0.28329(12) 0.93078(11) 0.0296(3) Uani d . 1 1
N N2A 1.12605(19) 0.43135(13) 0.87212(12) 0.0294(3) Uani d . 1 1
N N3A 1.20243(19) 0.65918(12) 0.78831(11) 0.0266(3) Uani d . 1 1
C C1A 1.4254(2) 0.38312(14) 0.89417(12) 0.0241(3) Uani d . 1 1
C C2A 1.2917(2) 0.46815(14) 0.86089(12) 0.0228(3) Uani d . 1 1
C C3A 1.3382(2) 0.58288(14) 0.82357(12) 0.0230(3) Uani d . 1 1
C C4A 1.5168(2) 0.60176(15) 0.81929(12) 0.0251(3) Uani d . 1 1
C C5A 1.6497(2) 0.51658(15) 0.85015(12) 0.0264(3) Uani d . 1 1
H H5A 1.7704 0.5350 0.8440 0.032 Uiso calc R 1 1
C C6A 1.6067(2) 0.40925(15) 0.88834(12) 0.0262(3) Uani d . 1 1
H H6A 1.6960 0.3536 0.9104 0.031 Uiso calc R 1 1
C C11A 1.1998(2) 0.76958(14) 0.83723(12) 0.0204(3) Uani d . 1 1
N N12A 1.08719(18) 0.85375(12) 0.79985(11) 0.0225(3) Uani d . 1 1
H H12A 1.013(3) 0.8373(18) 0.7452(17) 0.030(5) Uiso d . 1 1
C C13A 1.0908(2) 0.95967(16) 0.87703(14) 0.0311(4) Uani d . 1 1
H H13C 0.9937 0.9522 0.9184 0.037 Uiso calc R 1 1
H H13D 1.0815 1.0376 0.8433 0.037 Uiso calc R 1 1
C C14A 1.2758(2) 0.95219(16) 0.94604(14) 0.0320(4) Uani d . 1 1
H H14C 1.3701 0.9979 0.9189 0.038 Uiso calc R 1 1
H H14D 1.2772 0.9843 1.0209 0.038 Uiso calc R 1 1
N N15A 1.29726(19) 0.81865(13) 0.93449(10) 0.0238(3) Uani d . 1 1
H H15A 1.396(3) 0.7939(18) 0.9540(16) 0.027(5) Uiso d . 1 1

loop_
_atom_site_aniso_label
_atom_site_aniso_U_11
_atom_site_aniso_U_22
_atom_site_aniso_U_33
_atom_site_aniso_U_12
_atom_site_aniso_U_13
_atom_site_aniso_U_23
Cl1 0.0270(2) 0.0404(2) 0.0234(2) -0.00064(16) 0.00831(15) 0.00188(16)
S1 0.0374(2) 0.0235(2) 0.0268(2) 0.00911(17) -0.00057(17) -0.00144(16)
N1 0.0286(7) 0.0195(7) 0.0340(8) 0.0034(5) -0.0038(6) 0.0033(6)
N2 0.0258(7) 0.0191(6) 0.0215(6) 0.0032(5) -0.0009(5) 0.0008(5)
N3 0.0197(6) 0.0190(6) 0.0189(6) 0.0017(5) -0.0002(5) 0.0024(5)
C1 0.0181(7) 0.0182(7) 0.0306(8) -0.0031(5) -0.0035(6) 0.0063(6)
C2 0.0160(7) 0.0185(7) 0.0221(7) -0.0026(5) -0.0024(6) 0.0042(6)
C3 0.0145(6) 0.0192(7) 0.0197(7) -0.0028(5) -0.0019(5) 0.0032(6)
C4 0.0170(7) 0.0286(8) 0.0215(7) -0.0032(6) 0.0020(6) 0.0049(6)
C5 0.0227(8) 0.0364(9) 0.0253(8) -0.0053(7) 0.0009(6) 0.0140(7)
C6 0.0241(8) 0.0257(8) 0.0325(9) -0.0028(6) -0.0033(7) 0.0148(7)
C11 0.0166(7) 0.0205(7) 0.0188(7) 0.0025(5) 0.0047(5) 0.0024(6)
N12 0.0218(6) 0.0183(6) 0.0259(7) 0.0039(5) -0.0029(6) -0.0003(5)
C13 0.0242(8) 0.0186(8) 0.0320(9) 0.0029(6) 0.0043(6) 0.0002(6)
C14 0.0209(7) 0.0207(8) 0.0287(8) 0.0002(6) 0.0036(6) -0.0039(6)
N15 0.0187(6) 0.0191(6) 0.0234(7) 0.0011(5) -0.0011(5) 0.0016(5)
Cl1A 0.0408(2) 0.0314(2) 0.0329(2) 0.00316(17) 0.01010(18) 0.01310(17)
S1A 0.0350(2) 0.0222(2) 0.0420(3) -0.00166(17) 0.00052(19) 0.00486(18)
N1A 0.0370(8) 0.0194(7) 0.0298(7) 0.0039(6) -0.0016(6) 0.0022(6)
N2A 0.0300(7) 0.0206(7) 0.0335(8) 0.0018(5) -0.0031(6) 0.0002(6)
N3A 0.0306(7) 0.0196(7) 0.0254(7) 0.0064(5) -0.0069(6) 0.0020(5)
C1A 0.0329(8) 0.0178(7) 0.0182(7) 0.0055(6) -0.0030(6) -0.0019(6)
C2A 0.0287(8) 0.0176(7) 0.0185(7) 0.0041(6) -0.0038(6) -0.0026(6)
C3A 0.0300(8) 0.0188(7) 0.0170(7) 0.0055(6) -0.0038(6) -0.0002(6)
C4A 0.0340(9) 0.0224(8) 0.0182(7) 0.0044(6) 0.0024(6) 0.0024(6)
C5A 0.0283(8) 0.0289(8) 0.0211(7) 0.0073(6) 0.0035(6) -0.0016(6)
C6A 0.0309(8) 0.0230(8) 0.0222(8) 0.0115(6) -0.0014(6) -0.0014(6)
C11A 0.0215(7) 0.0212(7) 0.0185(7) 0.0018(6) 0.0012(6) 0.0058(6)
N12A 0.0251(7) 0.0203(7) 0.0191(6) 0.0063(5) -0.0047(5) 0.0010(5)
C13A 0.0293(8) 0.0303(9) 0.0278(8) 0.0109(7) -0.0061(7) -0.0077(7)
C14A 0.0317(9) 0.0273(9) 0.0301(9) 0.0090(7) -0.0089(7) -0.0064(7)
N15A 0.0237(7) 0.0260(7) 0.0193(6) 0.0070(6) -0.0033(5) 0.0020(5)

loop_
_atom_type_symbol
_atom_type_description
_atom_type_scat_dispersion_real
_atom_type_scat_dispersion_imag
_atom_type_scat_source
C C 0.0033 0.0016 'International Tables Vol C Tables 4.2.6.8 and 6.1.1.4'
H H 0.0000 0.0000 'International Tables Vol C Tables 4.2.6.8 and 6.1.1.4'
Cl Cl 0.1484 0.1585 'International Tables Vol C Tables 4.2.6.8 and 6.1.1.4'
N N 0.0061 0.0033 'International Tables Vol C Tables 4.2.6.8 and 6.1.1.4'
S S 0.1246 0.1234 'International Tables Vol C Tables 4.2.6.8 and 6.1.1.4'

loop_
_geom_angle_atom_site_label_1
_geom_angle_atom_site_label_2
_geom_angle_atom_site_label_3
_geom_angle
N2 S1 N1 101.09(7)
C1 N1 S1 105.97(11)
C2 N2 S1 106.21(10)
C11 N3 C3 123.23(12)
N1 C1 C6 126.59(15)
N1 C1 C2 113.35(14)
C6 C1 C2 120.06(15)
N2 C2 C1 113.38(14)
N2 C2 C3 124.10(13)
C1 C2 C3 122.52(14)
N3 C3 C4 128.45(14)
N3 C3 C2 117.27(13)
C4 C3 C2 113.87(13)
C3 C4 C5 123.61(15)
C3 C4 Cl1 119.70(12)
C5 C4 Cl1 116.67(12)
C6 C5 C4 122.51(15)
C6 C5 H5 118.7
C4 C5 H5 118.7
C5 C6 C1 117.39(15)
C5 C6 H6 121.3
C1 C6 H6 121.3
N3 C11 N12 121.49(13)
N3 C11 N15 129.87(13)
N12 C11 N15 108.54(13)
C11 N12 C13 110.81(13)
C11 N12 H12 121.2(14)
C13 N12 H12 125.4(14)
N12 C13 C14 100.63(12)
N12 C13 H13A 111.6
C14 C13 H13A 111.6
N12 C13 H13B 111.6
C14 C13 H13B 111.6
H13A C13 H13B 109.4
N15 C14 C13 100.79(12)
N15 C14 H14A 111.6
C13 C14 H14A 111.6
N15 C14 H14B 111.6
C13 C14 H14B 111.6
H14A C14 H14B 109.4
C11 N15 C14 108.98(12)
C11 N15 H15 120.3(13)
C14 N15 H15 122.2(13)
N2A S1A N1A 101.29(8)
C1A N1A S1A 106.08(11)
C2A N2A S1A 106.06(11)
C11A N3A C3A 119.65(13)
N1A C1A C6A 126.58(14)
N1A C1A C2A 112.98(15)
C6A C1A C2A 120.43(15)
N2A C2A C3A 124.94(14)
N2A C2A C1A 113.58(15)
C3A C2A C1A 121.44(15)
C4A C3A N3A 125.96(15)
C4A C3A C2A 114.93(14)
N3A C3A C2A 118.92(15)
C3A C4A C5A 123.95(15)
C3A C4A Cl1A 119.72(12)
C5A C4A Cl1A 116.33(13)
C6A C5A C4A 121.17(16)
C6A C5A H5A 119.4
C4A C5A H5A 119.4
C5A C6A C1A 118.04(14)
C5A C6A H6A 121.0
C1A C6A H6A 121.0
N3A C11A N12A 122.80(14)
N3A C11A N15A 128.51(14)
N12A C11A N15A 108.58(13)
C11A N12A C13A 111.44(13)
C11A N12A H12A 121.2(14)
C13A N12A H12A 126.2(14)
N12A C13A C14A 100.95(13)
N12A C13A H13C 111.6
C14A C13A H13C 111.6
N12A C13A H13D 111.6
C14A C13A H13D 111.6
H13C C13A H13D 109.4
N15A C14A C13A 101.10(13)
N15A C14A H14C 111.6
C13A C14A H14C 111.6
N15A C14A H14D 111.6
C13A C14A H14D 111.6
H14C C14A H14D 109.4
C11A N15A C14A 108.15(12)
C11A N15A H15A 118.6(14)
C14A N15A H15A 118.3(14)

loop_
_geom_bond_atom_site_label_1
_geom_bond_atom_site_label_2
_geom_bond_distance
Cl1 C4 1.7434(16)
S1 N2 1.6181(13)
S1 N1 1.6196(15)
N1 C1 1.347(2)
N2 C2 1.342(2)
N3 C11 1.302(2)
N3 C3 1.3776(19)
C1 C6 1.414(2)
C1 C2 1.434(2)
C2 C3 1.442(2)
C3 C4 1.382(2)
C4 C5 1.423(2)
C5 C6 1.357(3)
C5 H5 0.9500
C6 H6 0.9500
C11 N12 1.347(2)
C11 N15 1.3645(19)
N12 C13 1.461(2)
N12 H12 0.83(2)
C13 C14 1.527(2)
C13 H13A 0.9900
C13 H13B 0.9900
C14 N15 1.4656(19)
C14 H14A 0.9900
C14 H14B 0.9900
N15 H15 0.861(9)
Cl1A C4A 1.7356(17)
S1A N2A 1.6117(15)
S1A N1A 1.6190(15)
N1A C1A 1.346(2)
N2A C2A 1.343(2)
N3A C11A 1.301(2)
N3A C3A 1.388(2)
C1A C6A 1.412(2)
C1A C2A 1.436(2)
C2A C3A 1.435(2)
C3A C4A 1.376(2)
C4A C5A 1.426(2)
C5A C6A 1.362(2)
C5A H5A 0.9500
C6A H6A 0.9500
C11A N12A 1.3415(19)
C11A N15A 1.380(2)
N12A C13A 1.440(2)
N12A H12A 0.82(2)
C13A C14A 1.531(2)
C13A H13C 0.9900
C13A H13D 0.9900
C14A N15A 1.462(2)
C14A H14C 0.9900
C14A H14D 0.9900
N15A H15A 0.81(2)

loop_
_geom_hbond_atom_site_label_D
_geom_hbond_atom_site_label_H
_geom_hbond_atom_site_label_A
_geom_hbond_site_symmetry_A
_geom_hbond_distance_DH
_geom_hbond_distance_HA
_geom_hbond_distance_DA
_geom_hbond_angle_DHA
N12 H12 N3A . 0.83(2) 2.18(2) 3.0006(19) 171(2)
N15 H15 N1 2_676 0.861(9) 2.401(12) 3.2078(18) 156.2(17)
N12A H12A N3 . 0.82(2) 2.04(2) 2.8489(19) 172(2)
N15A H15A N1A 2_867 0.81(2) 2.40(2) 3.173(2) 158.7(18)

loop_
_geom_torsion_atom_site_label_1
_geom_torsion_atom_site_label_2
_geom_torsion_atom_site_label_3
_geom_torsion_atom_site_label_4
_geom_torsion
N2 S1 N1 C1 0.07(12)
N1 S1 N2 C2 -0.34(12)
S1 N1 C1 C6 -178.86(13)
S1 N1 C1 C2 0.22(15)
S1 N2 C2 C1 0.51(15)
S1 N2 C2 C3 -179.27(11)
N1 C1 C2 N2 -0.50(18)
C6 C1 C2 N2 178.65(13)
N1 C1 C2 C3 179.28(13)
C6 C1 C2 C3 -1.6(2)
C11 N3 C3 C4 -55.7(2)
C11 N3 C3 C2 132.12(15)
N2 C2 C3 N3 -4.6(2)
C1 C2 C3 N3 175.66(13)
N2 C2 C3 C4 -177.91(14)
C1 C2 C3 C4 2.33(19)
N3 C3 C4 C5 -173.98(14)
C2 C3 C4 C5 -1.6(2)
N3 C3 C4 Cl1 4.3(2)
C2 C3 C4 Cl1 176.77(10)
C3 C4 C5 C6 -0.1(2)
Cl1 C4 C5 C6 -178.42(13)
C4 C5 C6 C1 1.0(2)
N1 C1 C6 C5 178.87(15)
C2 C1 C6 C5 -0.2(2)
C3 N3 C11 N12 170.07(14)
C3 N3 C11 N15 -14.0(2)
N3 C11 N12 C13 170.34(14)
N15 C11 N12 C13 -6.37(17)
C11 N12 C13 C14 23.74(16)
N12 C13 C14 N15 -30.12(14)
N3 C11 N15 C14 168.37(15)
N12 C11 N15 C14 -15.28(17)
C13 C14 N15 C11 28.97(16)
N2A S1A N1A C1A 0.52(12)
N1A S1A N2A C2A -0.73(12)
S1A N1A C1A C6A 178.74(13)
S1A N1A C1A C2A -0.16(16)
S1A N2A C2A C3A -176.93(12)
S1A N2A C2A C1A 0.71(16)
N1A C1A C2A N2A -0.38(19)
C6A C1A C2A N2A -179.35(14)
N1A C1A C2A C3A 177.35(14)
C6A C1A C2A C3A -1.6(2)
C11A N3A C3A C4A -67.4(2)
C11A N3A C3A C2A 117.81(17)
N2A C2A C3A C4A 179.47(15)
C1A C2A C3A C4A 2.0(2)
N2A C2A C3A N3A -5.2(2)
C1A C2A C3A N3A 177.38(13)
N3A C3A C4A C5A -175.72(15)
C2A C3A C4A C5A -0.7(2)
N3A C3A C4A Cl1A 5.2(2)
C2A C3A C4A Cl1A -179.80(11)
C3A C4A C5A C6A -1.1(2)
Cl1A C4A C5A C6A 178.04(12)
C4A C5A C6A C1A 1.5(2)
N1A C1A C6A C5A -179.02(15)
C2A C1A C6A C5A -0.2(2)
C3A N3A C11A N12A 171.20(15)
C3A N3A C11A N15A -12.9(3)
N3A C11A N12A C13A 170.28(16)
N15A C11A N12A C13A -6.31(19)
C11A N12A C13A C14A 23.24(19)
N12A C13A C14A N15A -29.64(18)
N3A C11A N15A C14A 168.77(17)
N12A C11A N15A C14A -14.89(18)
C13A C14A N15A C11A 28.04(18)

loop_
_cod_related_entry_id
_cod_related_entry_database
_cod_related_entry_code
1 ChemSpider 5287
